data_7215915
loop_
_publ_author_name
'Li, Jin-Yan'
'Ni, Zhao-Ping'
'Yan, Zheng'
'Zhang, Ze-Min'
'Chen, Yan-Cong'
'Liu, Wei'
'Tong, Ming-Liang'

_publ_section_title
;
 Cyanide-bridged bimetallic 3D Hoffman-like coordination polymers with
 tunable magnetic behaviour
;
_journal_issue 28
_journal_name_full CrystEngComm
_journal_page_first 6444
_journal_paper_doi 10.1039/c4ce00342j
_journal_volume 16
_journal_year 2014
_chemical_formula_sum 'C24 H32 Au2 Fe N9 O2.5'
_chemical_formula_weight 936.37
_chemical_name_systematic
; 

 ? 

;
_space_group_IT_number 15
_symmetry_cell_setting monoclinic
_symmetry_space_group_name_Hall '-C 2yc'
_symmetry_space_group_name_H-M 'C 1 2/c 1'
_atom_sites_solution_hydrogens geom
_atom_sites_solution_primary direct
_atom_sites_solution_secondary difmap
_audit_creation_method SHELXL-97
_cell_angle_alpha 90.00
_cell_angle_beta 113.493(3)
_cell_angle_gamma 90.00
_cell_formula_units_Z 4
_cell_length_a 16.7493(16)
_cell_length_b 14.8047(14)
_cell_length_c 14.5137(12)
_cell_measurement_temperature 273(2)
_cell_volume 3300.6(5)
_computing_structure_refinement 'SHELXL-97 (Sheldrick, 1997)'
_computing_structure_solution 'SHELXS-97 (Sheldrick, 1990)'
_diffrn_ambient_temperature 273(2)
_diffrn_measured_fraction_theta_full 0.991
_diffrn_measured_fraction_theta_max 0.991
_diffrn_radiation_monochromator graphite
_diffrn_radiation_source 'fine-focus sealed tube'
_diffrn_radiation_type MoK\a
_diffrn_radiation_wavelength 0.71073
_diffrn_reflns_av_R_equivalents 0.0531
_diffrn_reflns_av_sigmaI/netI 0.0504
_diffrn_reflns_limit_h_max 21
_diffrn_reflns_limit_h_min -20
_diffrn_reflns_limit_k_max 19
_diffrn_reflns_limit_k_min -19
_diffrn_reflns_limit_l_max 14
_diffrn_reflns_limit_l_min -18
_diffrn_reflns_number 12584
_diffrn_reflns_theta_full 27.46
_diffrn_reflns_theta_max 27.46
_diffrn_reflns_theta_min 3.06
_exptl_absorpt_coefficient_mu 9.337
_exptl_absorpt_correction_T_max 0.4553
_exptl_absorpt_correction_T_min 0.4004
_exptl_absorpt_correction_type multi-scan
_exptl_crystal_colour yellow
_exptl_crystal_density_diffrn 1.884
_exptl_crystal_density_method 'not measured'
_exptl_crystal_description block
_exptl_crystal_F_000 1772
_exptl_crystal_size_max 0.12
_exptl_crystal_size_mid 0.11
_exptl_crystal_size_min 0.10
_refine_diff_density_max 2.105
_refine_diff_density_min -3.028
_refine_diff_density_rms 0.160
_refine_ls_extinction_method none
_refine_ls_goodness_of_fit_ref 1.125
_refine_ls_hydrogen_treatment constr
_refine_ls_matrix_type full
_refine_ls_number_parameters 198
_refine_ls_number_reflns 3742
_refine_ls_number_restraints 0
_refine_ls_restrained_S_all 1.125
_refine_ls_R_factor_all 0.0972
_refine_ls_R_factor_gt 0.0660
_refine_ls_shift/su_max 0.001
_refine_ls_shift/su_mean 0.000
_refine_ls_structure_factor_coef Fsqd
_refine_ls_weighting_details 'calc w=1/[\s^2^(Fo^2^)+(0.0749P)^2^+30.9692P] where P=(Fo^2^+2Fc^2^)/3'
_refine_ls_weighting_scheme calc
_refine_ls_wR_factor_gt 0.1731
_refine_ls_wR_factor_ref 0.1921
_reflns_number_gt 2424
_reflns_number_total 3742
_reflns_threshold_expression >2sigma(I)
_cod_data_source_file c4ce00342j2.cif
_cod_data_source_block 2-273K
_cod_depositor_comments 'Adding full bibliography for 7215911--7215916.cif.'
_cod_original_sg_symbol_H-M C2/c
_cod_original_formula_sum 'C24 H32 Au2 Fe N9 O2.50'
_cod_database_code 7215915

loop_
_symmetry_equiv_pos_as_xyz
'x, y, z'
'-x, y, -z+1/2'
'x+1/2, y+1/2, z'
'-x+1/2, y+1/2, -z+1/2'
'-x, -y, -z'
'x, -y, z-1/2'
'-x+1/2, -y+1/2, -z'
'x+1/2, -y+1/2, z-1/2'

loop_
_atom_site_label
_atom_site_type_symbol
_atom_site_fract_x
_atom_site_fract_y
_atom_site_fract_z
_atom_site_U_iso_or_equiv
_atom_site_adp_type
_atom_site_occupancy
_atom_site_symmetry_multiplicity
_atom_site_calc_flag
_atom_site_refinement_flags
_atom_site_disorder_assembly
_atom_site_disorder_group
Au1 Au 0.73193(4) 0.47635(4) 0.71878(4) 0.1036(3) Uani 1 1 d . . .
Fe1 Fe 0.7500 0.7500 0.5000 0.0546(5) Uani 1 2 d S . .
N1 N 0.7465(7) 0.6336(7) 0.5823(7) 0.083(3) Uani 1 1 d . . .
N2 N 0.7249(7) 0.3310(7) 0.8708(8) 0.083(3) Uani 1 1 d . . .
N3 N 0.6109(7) 0.7690(7) 0.4577(7) 0.073(2) Uani 1 1 d . . .
N4 N 0.3068(7) 0.7782(9) 0.4538(9) 0.097(4) Uani 1 1 d . . .
C1 C 0.7419(9) 0.5736(9) 0.6323(10) 0.091(4) Uani 1 1 d . . .
C2 C 0.7254(10) 0.3823(9) 0.8131(10) 0.096(4) Uani 1 1 d . . .
C3 C 0.5498(17) 0.7138(16) 0.4356(19) 0.072(7) Uani 0.471(15) 1 d P A 1
H3A H 0.5659 0.6543 0.4315 0.087 Uiso 0.471(15) 1 calc PR A 1
C4 C 0.4631(18) 0.7247(18) 0.416(2) 0.078(8) Uani 0.471(15) 1 d P A 1
H4A H 0.4276 0.6744 0.4075 0.094 Uiso 0.471(15) 1 calc PR A 1
C5 C 0.5742(17) 0.8610(13) 0.4513(18) 0.070(7) Uani 0.471(15) 1 d P A 1
H5A H 0.6121 0.9098 0.4643 0.084 Uiso 0.471(15) 1 calc PR A 1
C6 C 0.4865(16) 0.8792(16) 0.427(2) 0.074(7) Uani 0.471(15) 1 d P A 1
H6A H 0.4647 0.9376 0.4220 0.089 Uiso 0.471(15) 1 calc PR A 1
C3' C 0.5821(17) 0.7502(19) 0.5279(18) 0.090(8) Uani 0.529(15) 1 d P A 2
H3B H 0.6202 0.7293 0.5905 0.108 Uiso 0.529(15) 1 calc PR A 2
C4' C 0.4914(15) 0.762(2) 0.5071(19) 0.097(9) Uani 0.529(15) 1 d P A 2
H4B H 0.4699 0.7459 0.5547 0.116 Uiso 0.529(15) 1 calc PR A 2
C5' C 0.5575(16) 0.7757(16) 0.3643(16) 0.080(7) Uani 0.529(15) 1 d P A 2
H5B H 0.5782 0.7706 0.3139 0.095 Uiso 0.529(15) 1 calc PR A 2
C6' C 0.4684(15) 0.7904(17) 0.3390(17) 0.080(7) Uani 0.529(15) 1 d P A 2
H6B H 0.4314 0.7935 0.2713 0.096 Uiso 0.529(15) 1 calc PR A 2
C7 C 0.4327(8) 0.8007(11) 0.4103(9) 0.083(3) Uani 1 1 d . . .
C8 C 0.3394(9) 0.8199(11) 0.3857(10) 0.094(4) Uani 1 1 d . A .
H8A H 0.3315 0.8847 0.3866 0.113 Uiso 1 1 calc R . .
H8B H 0.3052 0.7988 0.3181 0.113 Uiso 1 1 calc R . .
C9 C 0.206(2) 0.774(3) 0.398(3) 0.115(13) Uani 0.53(2) 1 d P . 1
H9A H 0.1903 0.7549 0.3286 0.138 Uiso 0.53(2) 1 calc PR . 1
H9B H 0.1810 0.8333 0.3966 0.138 Uiso 0.53(2) 1 calc PR . 1
C10 C 0.3332(18) 0.7945(19) 0.549(2) 0.093(9) Uani 0.53(2) 1 d P . 1
H10A H 0.3164 0.8554 0.5581 0.112 Uiso 0.53(2) 1 calc PR . 1
H10B H 0.3963 0.7911 0.5794 0.112 Uiso 0.53(2) 1 calc PR . 1
C9' C 0.3007(19) 0.6880(19) 0.468(2) 0.090(10) Uani 0.47(2) 1 d P . 2
H9C H 0.3572 0.6609 0.4831 0.108 Uiso 0.47(2) 1 calc PR . 2
H9D H 0.2604 0.6620 0.4055 0.108 Uiso 0.47(2) 1 calc PR . 2
C10' C 0.2288(19) 0.839(2) 0.450(2) 0.082(8) Uani 0.47(2) 1 d P . 2
H10C H 0.2465 0.9016 0.4577 0.099 Uiso 0.47(2) 1 calc PR . 2
H10D H 0.1808 0.8319 0.3847 0.099 Uiso 0.47(2) 1 calc PR . 2

loop_
_atom_site_aniso_label
_atom_site_aniso_U_11
_atom_site_aniso_U_22
_atom_site_aniso_U_33
_atom_site_aniso_U_23
_atom_site_aniso_U_13
_atom_site_aniso_U_12
Au1 0.1235(5) 0.0777(4) 0.0803(4) 0.0314(2) 0.0098(3) -0.0354(3)
Fe1 0.0742(13) 0.0328(8) 0.0577(10) 0.0005(7) 0.0273(9) -0.0014(8)
N1 0.093(7) 0.067(6) 0.077(6) 0.017(5) 0.020(5) -0.017(5)
N2 0.101(7) 0.062(5) 0.077(6) 0.017(5) 0.025(5) -0.014(5)
N3 0.090(7) 0.072(6) 0.061(5) 0.000(4) 0.032(5) -0.007(5)
N4 0.074(7) 0.118(10) 0.105(9) 0.023(7) 0.043(6) 0.044(6)
C1 0.103(10) 0.067(7) 0.082(8) 0.015(6) 0.015(7) -0.020(7)
C2 0.116(11) 0.081(8) 0.073(7) 0.015(7) 0.020(7) -0.031(8)
C3 0.081(18) 0.049(12) 0.088(17) -0.007(11) 0.035(13) -0.008(11)
C4 0.075(17) 0.063(15) 0.084(17) 0.005(12) 0.018(12) -0.023(13)
C5 0.102(18) 0.036(10) 0.095(16) -0.007(10) 0.064(14) 0.003(10)
C6 0.081(17) 0.059(13) 0.103(18) 0.008(12) 0.058(14) 0.019(12)
C3' 0.090(18) 0.102(19) 0.069(14) 0.010(13) 0.022(12) 0.024(14)
C4' 0.066(15) 0.15(2) 0.075(14) 0.005(15) 0.024(11) 0.021(15)
C5' 0.093(17) 0.087(16) 0.069(13) 0.014(11) 0.042(12) 0.003(12)
C6' 0.068(14) 0.098(17) 0.070(13) 0.012(12) 0.023(10) 0.008(12)
C7 0.069(8) 0.107(11) 0.075(7) 0.012(7) 0.031(6) 0.002(7)
C8 0.088(9) 0.125(12) 0.078(7) 0.019(8) 0.042(7) 0.008(8)
C9 0.12(2) 0.15(3) 0.10(2) 0.04(2) 0.068(19) 0.02(2)
C10 0.094(19) 0.092(18) 0.089(18) 0.011(14) 0.032(14) 0.005(14)
C9' 0.088(19) 0.068(17) 0.096(19) -0.015(14) 0.016(15) 0.015(13)
C10' 0.09(2) 0.076(17) 0.078(17) -0.010(14) 0.036(15) 0.011(14)

loop_
_atom_type_symbol
_atom_type_description
_atom_type_scat_dispersion_real
_atom_type_scat_dispersion_imag
_atom_type_scat_source
C C 0.0033 0.0016 'International Tables Vol C Tables 4.2.6.8 and 6.1.1.4'
H H 0.0000 0.0000 'International Tables Vol C Tables 4.2.6.8 and 6.1.1.4'
N N 0.0061 0.0033 'International Tables Vol C Tables 4.2.6.8 and 6.1.1.4'
O O 0.0106 0.0060 'International Tables Vol C Tables 4.2.6.8 and 6.1.1.4'
Fe Fe 0.3463 0.8444 'International Tables Vol C Tables 4.2.6.8 and 6.1.1.4'
Au Au -2.0133 8.8022 'International Tables Vol C Tables 4.2.6.8 and 6.1.1.4'

loop_
_geom_angle_atom_site_label_1
_geom_angle_atom_site_label_2
_geom_angle_atom_site_label_3
_geom_angle
_geom_angle_site_symmetry_1
_geom_angle_site_symmetry_3
C1 Au1 C2 176.7(5) . .
N1 Fe1 N1 180.0(3) 7_666 .
N1 Fe1 N2 90.1(4) 7_666 6_565
N1 Fe1 N2 89.9(4) . 6_565
N1 Fe1 N2 89.9(4) 7_666 4_656
N1 Fe1 N2 90.1(4) . 4_656
N2 Fe1 N2 180.000(2) 6_565 4_656
N1 Fe1 N3 89.9(4) 7_666 7_666
N1 Fe1 N3 90.1(4) . 7_666
N2 Fe1 N3 89.4(4) 6_565 7_666
N2 Fe1 N3 90.6(4) 4_656 7_666
N1 Fe1 N3 90.1(4) 7_666 .
N1 Fe1 N3 89.9(4) . .
N2 Fe1 N3 90.6(4) 6_565 .
N2 Fe1 N3 89.4(4) 4_656 .
N3 Fe1 N3 180.0(5) 7_666 .
C1 N1 Fe1 174.4(12) . .
C2 N2 Fe1 167.1(10) . 4_646
C3 N3 C5' 68.1(16) . .
C3 N3 C3' 63.0(17) . .
C5' N3 C3' 120.7(17) . .
C3 N3 C5 108.0(17) . .
C5' N3 C5 76.6(16) . .
C3' N3 C5 88.4(15) . .
C3 N3 Fe1 131.5(13) . .
C5' N3 Fe1 121.3(13) . .
C3' N3 Fe1 115.7(12) . .
C5 N3 Fe1 120.5(11) . .
C10 N4 C9' 92.0(19) . .
C10 N4 C8 126.0(18) . .
C9' N4 C8 126.6(18) . .
C10 N4 C9 114(2) . .
C9' N4 C9 85(2) . .
C8 N4 C9 106.7(13) . .
C10 N4 C10' 82.0(19) . .
C9' N4 C10' 117.0(19) . .
C8 N4 C10' 105.5(14) . .
C9 N4 C10' 44.6(16) . .
N1 C1 Au1 177.7(15) . .
N2 C2 Au1 176.4(11) . .
N3 C3 C4 132(2) . .
N3 C3 H3A 114.1 . .
C4 C3 H3A 114.1 . .
C7 C4 C3 120(2) . .
C7 C4 H4A 120.1 . .
C3 C4 H4A 120.1 . .
C6 C5 N3 124(2) . .
C6 C5 H5A 117.9 . .
N3 C5 H5A 117.9 . .
C5 C6 C7 114.5(18) . .
C5 C6 H6A 122.7 . .
C7 C6 H6A 122.7 . .
N3 C3' C4' 120(2) . .
N3 C3' H3B 120.2 . .
C4' C3' H3B 120.2 . .
C3' C4' C7 120(2) . .
C3' C4' H4B 120.1 . .
C7 C4' H4B 120.1 . .
N3 C5' C6' 120(2) . .
N3 C5' H5B 119.8 . .
C6' C5' H5B 119.8 . .
C7 C6' C5' 123.2(19) . .
C7 C6' H6B 118.4 . .
C5' C6' H6B 118.4 . .
C4 C7 C6' 70.3(18) . .
C4 C7 C6 121.3(18) . .
C6' C7 C6 77.7(15) . .
C4 C7 C4' 58.5(17) . .
C6' C7 C4' 110.2(16) . .
C6 C7 C4' 90.9(18) . .
C4 C7 C8 124.1(18) . .
C6' C7 C8 124.3(13) . .
C6 C7 C8 114.6(15) . .
C4' C7 C8 122.8(14) . .
N4 C8 C7 113.7(11) . .
N4 C8 H8A 108.8 . .
C7 C8 H8A 108.8 . .
N4 C8 H8B 108.8 . .
C7 C8 H8B 108.8 . .
H8A C8 H8B 107.7 . .
N4 C9 C10 110(2) . 7_566
N4 C9 H9A 109.6 . .
C10 C9 H9A 109.6 7_566 .
N4 C9 H9B 109.6 . .
C10 C9 H9B 109.6 7_566 .
H9A C9 H9B 108.1 . .
N4 C10 C9 112(3) . 7_566
N4 C10 H10A 109.2 . .
C9 C10 H10A 109.2 7_566 .
N4 C10 H10B 109.2 . .
C9 C10 H10B 109.2 7_566 .
H10A C10 H10B 107.9 . .
N4 C9' C10' 116(2) . 7_566
N4 C9' H9C 108.2 . .
C10' C9' H9C 108.2 7_566 .
N4 C9' H9D 108.2 . .
C10' C9' H9D 108.2 7_566 .
H9C C9' H9D 107.3 . .
C9' C10' N4 110(2) 7_566 .
C9' C10' H10C 109.6 7_566 .
N4 C10' H10C 109.6 . .
C9' C10' H10D 109.6 7_566 .
N4 C10' H10D 109.6 . .
H10C C10' H10D 108.1 . .

loop_
_geom_bond_atom_site_label_1
_geom_bond_atom_site_label_2
_geom_bond_distance
_geom_bond_site_symmetry_2
Au1 C1 1.961(12) .
Au1 C2 1.987(13) .
Fe1 N1 2.111(9) 7_666
Fe1 N1 2.111(9) .
Fe1 N2 2.123(9) 6_565
Fe1 N2 2.123(9) 4_656
Fe1 N3 2.178(10) 7_666
Fe1 N3 2.178(10) .
N1 C1 1.168(15) .
N2 C2 1.131(15) .
N2 Fe1 2.123(9) 4_646
N3 C3 1.25(2) .
N3 C5' 1.30(2) .
N3 C3' 1.32(3) .
N3 C5 1.48(2) .
N4 C10 1.29(3) .
N4 C9' 1.36(3) .
N4 C8 1.444(17) .
N4 C9 1.56(4) .
N4 C10' 1.57(3) .
C3 C4 1.37(4) .
C3 H3A 0.9300 .
C4 C7 1.22(3) .
C4 H4A 0.9300 .
C5 C6 1.39(3) .
C5 H5A 0.9300 .
C6 C7 1.43(3) .
C6 H6A 0.9300 .
C3' C4' 1.44(3) .
C3' H3B 0.9300 .
C4' C7 1.47(3) .
C4' H4B 0.9300 .
C5' C6' 1.40(3) .
C5' H5B 0.9300 .
C6' C7 1.39(3) .
C6' H6B 0.9300 .
C7 C8 1.485(18) .
C8 H8A 0.9700 .
C8 H8B 0.9700 .
C9 C10 1.57(4) 7_566
C9 H9A 0.9700 .
C9 H9B 0.9700 .
C10 C9 1.57(4) 7_566
C10 H10A 0.9700 .
C10 H10B 0.9700 .
C9' C10' 1.51(4) 7_566
C9' H9C 0.9700 .
C9' H9D 0.9700 .
C10' C9' 1.51(4) 7_566
C10' H10C 0.9700 .
C10' H10D 0.9700 .

loop_
_geom_torsion_atom_site_label_1
_geom_torsion_atom_site_label_2
_geom_torsion_atom_site_label_3
_geom_torsion_atom_site_label_4
_geom_torsion
_geom_torsion_site_symmetry_1
_geom_torsion_site_symmetry_4
N1 Fe1 N1 C1 -49(100) 7_666 .
N2 Fe1 N1 C1 -148(11) 6_565 .
N2 Fe1 N1 C1 32(11) 4_656 .
N3 Fe1 N1 C1 123(11) 7_666 .
N3 Fe1 N1 C1 -57(11) . .
N1 Fe1 N3 C3 142.3(18) 7_666 .
N1 Fe1 N3 C3 -37.7(18) . .
N2 Fe1 N3 C3 52.2(18) 6_565 .
N2 Fe1 N3 C3 -127.8(18) 4_656 .
N3 Fe1 N3 C3 -41(100) 7_666 .
N1 Fe1 N3 C5' 54.9(15) 7_666 .
N1 Fe1 N3 C5' -125.1(15) . .
N2 Fe1 N3 C5' -35.3(15) 6_565 .
N2 Fe1 N3 C5' 144.7(15) 4_656 .
N3 Fe1 N3 C5' -128(100) 7_666 .
N1 Fe1 N3 C3' -141.9(15) 7_666 .
N1 Fe1 N3 C3' 38.1(15) . .
N2 Fe1 N3 C3' 128.0(15) 6_565 .
N2 Fe1 N3 C3' -52.0(15) 4_656 .
N3 Fe1 N3 C3' 35(100) 7_666 .
N1 Fe1 N3 C5 -37.6(12) 7_666 .
N1 Fe1 N3 C5 142.4(12) . .
N2 Fe1 N3 C5 -127.7(12) 6_565 .
N2 Fe1 N3 C5 52.3(12) 4_656 .
N3 Fe1 N3 C5 139(100) 7_666 .
Fe1 N1 C1 Au1 5(40) . .
C2 Au1 C1 N1 -54(36) . .
Fe1 N2 C2 Au1 -11(31) 4_646 .
C1 Au1 C2 N2 -17(34) . .
C5' N3 C3 C4 -73(3) . .
C3' N3 C3 C4 73(3) . .
C5 N3 C3 C4 -6(3) . .
Fe1 N3 C3 C4 174(2) . .
N3 C3 C4 C7 7(5) . .
C3 N3 C5 C6 2(3) . .
C5' N3 C5 C6 63(2) . .
C3' N3 C5 C6 -59(3) . .
Fe1 N3 C5 C6 -178.5(18) . .
N3 C5 C6 C7 1(3) . .
C3 N3 C3' C4' -56(3) . .
C5' N3 C3' C4' -18(4) . .
C5 N3 C3' C4' 56(3) . .
Fe1 N3 C3' C4' 179(2) . .
N3 C3' C4' C7 -4(4) . .
C3 N3 C5' C6' 55(2) . .
C3' N3 C5' C6' 19(3) . .
C5 N3 C5' C6' -61(2) . .
Fe1 N3 C5' C6' -178.2(17) . .
N3 C5' C6' C7 1(4) . .
C3 C4 C7 C6' 59(3) . .
C3 C4 C7 C6 -2(4) . .
C3 C4 C7 C4' -72(3) . .
C3 C4 C7 C8 177.5(18) . .
C5' C6' C7 C4 -64(3) . .
C5' C6' C7 C6 66(3) . .
C5' C6' C7 C4' -20(3) . .
C5' C6' C7 C8 178(2) . .
C5 C6 C7 C4 -1(3) . .
C5 C6 C7 C6' -58(2) . .
C5 C6 C7 C4' 52(2) . .
C5 C6 C7 C8 179.3(17) . .
C3' C4' C7 C4 71(3) . .
C3' C4' C7 C6' 21(4) . .
C3' C4' C7 C6 -56(3) . .
C3' C4' C7 C8 -177(2) . .
C10 N4 C8 C7 63(2) . .
C9' N4 C8 C7 -64(2) . .
C9 N4 C8 C7 -159(2) . .
C10' N4 C8 C7 154.1(17) . .
C4 C7 C8 N4 58(2) . .
C6' C7 C8 N4 145.8(19) . .
C6 C7 C8 N4 -122.6(17) . .
C4' C7 C8 N4 -14(3) . .
C10 N4 C9 C10 -53(4) . 7_566
C9' N4 C9 C10 37(3) . 7_566
C8 N4 C9 C10 163(2) . 7_566
C10' N4 C9 C10 -101(3) . 7_566
C9' N4 C10 C9 -31(3) . 7_566
C8 N4 C10 C9 -170.7(18) . 7_566
C9 N4 C10 C9 54(4) . 7_566
C10' N4 C10 C9 86(3) . 7_566
C10 N4 C9' C10' 36(3) . 7_566
C8 N4 C9' C10' 175.1(18) . 7_566
C9 N4 C9' C10' -78(3) . 7_566
C10' N4 C9' C10' -46(3) . 7_566
C10 N4 C10' C9' -44(2) . 7_566
C9' N4 C10' C9' 44(3) . 7_566
C8 N4 C10' C9' -170(2) . 7_566
C9 N4 C10' C9' 92(3) . 7_566

loop_
_platon_squeeze_void_nr
_platon_squeeze_void_average_x
_platon_squeeze_void_average_y
_platon_squeeze_void_average_z
_platon_squeeze_void_volume
_platon_squeeze_void_count_electrons
_platon_squeeze_void_content
1 0.000 0.000 -0.007 462 64 ' '
2 0.500 0.500 -0.005 462 64 ' '
